data_2010921
loop_
_publ_author_name
'Hensen, Karl'
'Mayr-Stein, Ralf'
'Spangenberg, Bj\"orn'
'Bolte, Michael'

_publ_section_title
;
 Complexes of mixed silicon halides with 4-picoline
;
_journal_issue 5
_journal_name_full 'Acta Crystallographica Section C'
_journal_page_first 610
_journal_page_last 613
_journal_paper_doi 10.1107/S010827010000278X
_journal_volume 56
_journal_year 2000
_chemical_formula_sum 'C12 H14 Br2 Cl2 N2 Si'
_chemical_formula_weight 445.06
_chemical_name_systematic ?
_space_group_IT_number 53
_symmetry_cell_setting orthorhombic
_symmetry_space_group_name_Hall '-P 2ac 2'
_symmetry_space_group_name_H-M 'P m n a'
_audit_creation_method SHELXL-97
_cell_angle_alpha 90.00
_cell_angle_beta 90.00
_cell_angle_gamma 90.00
_cell_formula_units_Z 2
_cell_length_a 7.252(2)
_cell_length_b 8.120(2)
_cell_length_c 13.540(3)
_cell_measurement_reflns_used 7725
_cell_measurement_temperature 173(2)
_cell_measurement_theta_max 25
_cell_measurement_theta_min 1
_cell_volume 797.3(3)
_computing_cell_refinement SMART
_computing_data_collection 'SMART (Siemens, 1995)'
_computing_data_reduction 'SAINT  (Siemens, 1995)'
_computing_molecular_graphics 'XP (in SHELXTL-Plus, 1991)'
_computing_structure_refinement 'SHELXL97 (Sheldrick, 1997)'
_computing_structure_solution 'SHELXS97 (Sheldrick, 1990)'
_diffrn_ambient_temperature 173(2)
_diffrn_measured_fraction_theta_full .998
_diffrn_measured_fraction_theta_max .998
_diffrn_measurement_device_type 'Siemens CCD three-circle diffractometer'
_diffrn_measurement_method \w
_diffrn_radiation_monochromator graphite
_diffrn_radiation_source 'fine-focus sealed tube'
_diffrn_radiation_type MoK\a
_diffrn_radiation_wavelength .71073
_diffrn_reflns_av_R_equivalents .0422
_diffrn_reflns_av_sigmaI/netI .0174
_diffrn_reflns_limit_h_max 9
_diffrn_reflns_limit_h_min -9
_diffrn_reflns_limit_k_max 10
_diffrn_reflns_limit_k_min -10
_diffrn_reflns_limit_l_max 18
_diffrn_reflns_limit_l_min -16
_diffrn_reflns_number 14499
_diffrn_reflns_theta_full 28.68
_diffrn_reflns_theta_max 28.68
_diffrn_reflns_theta_min 2.51
_diffrn_standards_decay_% 0
_diffrn_standards_interval_time 1200
_diffrn_standards_number 183
_exptl_absorpt_coefficient_mu 5.481
_exptl_absorpt_correction_T_max .520
_exptl_absorpt_correction_T_min .162
_exptl_absorpt_correction_type empirical
_exptl_absorpt_process_details '(SADABS; Sheldrick, 1996)'
_exptl_crystal_colour colourless
_exptl_crystal_density_diffrn 1.854
_exptl_crystal_density_method 'not measured'
_exptl_crystal_description block
_exptl_crystal_F_000 436
_exptl_crystal_size_max .35
_exptl_crystal_size_mid .30
_exptl_crystal_size_min .12
_refine_diff_density_max .375
_refine_diff_density_min -.369
_refine_ls_extinction_coef .0048(9)
_refine_ls_extinction_method 'SHELXL97 (Sheldrick, 1997)'
_refine_ls_goodness_of_fit_ref 1.119
_refine_ls_hydrogen_treatment mixed
_refine_ls_matrix_type full
_refine_ls_number_parameters 66
_refine_ls_number_reflns 1110
_refine_ls_number_restraints 2
_refine_ls_restrained_S_all 1.170
_refine_ls_R_factor_all .0352
_refine_ls_R_factor_gt .0272
_refine_ls_shift/su_max .005
_refine_ls_shift/su_mean .001
_refine_ls_structure_factor_coef Fsqd
_refine_ls_weighting_details 'calc w = 1/[\s^2^(Fo^2^)+(0.0269P)^2^+0.6549P] where P=(Fo^2^+2Fc^2^)/3'
_refine_ls_weighting_scheme calc
_refine_ls_wR_factor_ref .0634
_reflns_number_gt 969
_reflns_number_total 1110
_reflns_threshold_expression I>2\s(I)
_cod_data_source_file ln1098.cif
_cod_data_source_block III
_cod_depositor_comments
;
The following automatic conversions were performed:
'_symmetry_cell_setting' value 'Orthorhombic' changed to 'orthorhombic'
according to '/home/saulius/struct/CIF-dictionaries/cif_core.dic'
dictionary named 'cif_core.dic' version 2.4.1 from 2010-06-29.

Automatic conversion script
Id: cif_fix_enum 1527 2010-12-29 10:47:43Z saulius 

The following automatic conversions were performed:

'_symmetry_cell_setting' value 'Orthorhombic' changed to
'orthorhombic' according to
/home/saulius/struct/CIF-dictionaries/cif_core.dic dictionary named
'cif_core.dic' version 2.4.1 from
2010-06-29.

'_exptl_absorpt_correction_type' value 'Empirical'
changed to 'empirical' according to
/home/saulius/struct/CIF-dictionaries/cif_core.dic dictionary named
'cif_core.dic' version 2.4.1 from 2010-06-29.

Automatic conversion script
Id: cif_fix_values 1715 2011-07-08 13:25:40Z adriana 
;
_cod_database_code 2010921
_cod_database_fobs_code 2010921

loop_
_symmetry_equiv_pos_as_xyz
'x, y, z'
'-x+1/2, -y, z+1/2'
'-x+1/2, y, -z+1/2'
'x, -y, -z'
'-x, -y, -z'
'x-1/2, y, -z-1/2'
'x-1/2, -y, z-1/2'
'-x, y, z'

loop_
_atom_site_label
_atom_site_fract_x
_atom_site_fract_y
_atom_site_fract_z
_atom_site_U_iso_or_equiv
_atom_site_adp_type
_atom_site_calc_flag
_atom_site_refinement_flags
_atom_site_occupancy
_atom_site_disorder_assembly
_atom_site_disorder_group
_atom_site_type_symbol
Br1 .2298(6) .1680(6) .4263(4) .0274(4) Uani d PD .50 A 1 Br
Cl1 .2237(13) .1512(14) .4383(9) .0247(8) Uani d PD .50 A 2 Cl
Si1 .0000 .0000 .5000 .0185(2) Uani d SD 1 . . Si
N1 .0000 .1419(3) .61919(17) .0194(5) Uani d S 1 A . N
C2 .0000 .3083(4) .6110(2) .0234(6) Uani d S 1 . . C
H2 .0000 .3559 .5469 .028 Uiso calc SR 1 A . H
C3 .0000 .4114(4) .6923(2) .0239(6) Uani d S 1 A . C
H3 .0000 .5274 .6833 .029 Uiso calc SR 1 . . H
C4 .0000 .3450(4) .7877(2) .0223(6) Uani d S 1 . . C
C41 .0000 .4530(4) .8779(2) .0308(7) Uani d S 1 A . C
H41A .0000 .5669 .8602 .046 Uiso d SPR .50 B 1 H
H41B -.1025 .4225 .9189 .046 Uiso d PR .50 B 1 H
H41C .0000 .3882 .9372 .046 Uiso d SPR .50 B 2 H
H41D -.1071 .5224 .8763 .046 Uiso d PR .50 B 2 H
C5 .0000 .1736(4) .7959(2) .0236(6) Uani d S 1 A . C
H5 .0000 .1234 .8593 .028 Uiso calc SR 1 . . H
C6 .0000 .0765(4) .7116(2) .0224(6) Uani d S 1 . . C
H6 .0000 -.0399 .7187 .027 Uiso calc SR 1 A . H

loop_
_atom_site_aniso_label
_atom_site_aniso_U_11
_atom_site_aniso_U_22
_atom_site_aniso_U_33
_atom_site_aniso_U_12
_atom_site_aniso_U_13
_atom_site_aniso_U_23
Br1 .0322(6) .0237(9) .0263(12) -.0079(3) .0068(5) -.0018(6)
Cl1 .0340(11) .0212(18) .0189(18) -.0115(10) .0101(9) -.0018(13)
Si1 .0243(5) .0139(5) .0173(5) .000 .000 -.0025(4)
N1 .0248(12) .0164(11) .0170(11) .000 .000 -.0023(9)
C2 .0319(16) .0171(13) .0212(14) .000 .000 -.0003(11)
C3 .0290(15) .0165(13) .0263(15) .000 .000 -.0061(11)
C4 .0205(13) .0240(14) .0224(13) .000 .000 -.0073(12)
C41 .0367(18) .0312(17) .0246(16) .000 .000 -.0134(13)
C5 .0282(15) .0251(14) .0176(14) .000 .000 -.0011(11)
C6 .0303(15) .0165(13) .0205(13) .000 .000 -.0008(11)

loop_
_atom_type_symbol
_atom_type_description
_atom_type_scat_dispersion_real
_atom_type_scat_dispersion_imag
_atom_type_scat_source
C C .0033 .0016 'International Tables Vol C Tables 4.2.6.8 and 6.1.1.4'
H H .0000 .0000 'International Tables Vol C Tables 4.2.6.8 and 6.1.1.4'
N N .0061 .0033 'International Tables Vol C Tables 4.2.6.8 and 6.1.1.4'
Si Si .0817 .0704 'International Tables Vol C Tables 4.2.6.8 and 6.1.1.4'
Cl Cl .1484 .1585 'International Tables Vol C Tables 4.2.6.8 and 6.1.1.4'
Br Br -.2901 2.4595 'International Tables Vol C Tables 4.2.6.8 and 6.1.1.4'

loop_
_geom_angle_atom_site_label_1
_geom_angle_atom_site_label_2
_geom_angle_atom_site_label_3
_geom_angle_site_symmetry_1
_geom_angle_site_symmetry_3
_geom_angle
_geom_angle_publ_flag
N1 Si1 N1 . 5_556 180.0 ?
N1 Si1 Cl1 . 5_556 90.9(3) ?
N1 Si1 Cl1 5_556 5_556 89.1(3) ?
N1 Si1 Cl1 . 4_556 90.9(3) ?
N1 Si1 Cl1 5_556 4_556 89.1(3) ?
Cl1 Si1 Cl1 5_556 4_556 95.1(7) ?
N1 Si1 Cl1 . 8 89.1(3) ?
N1 Si1 Cl1 5_556 8 90.9(3) ?
Cl1 Si1 Cl1 5_556 8 84.9(7) ?
Cl1 Si1 Cl1 4_556 8 179.998(2) ?
N1 Si1 Cl1 . . 89.1(3) y
N1 Si1 Cl1 5_556 . 90.9(3) ?
Cl1 Si1 Cl1 5_556 . 179.9980(10) ?
Cl1 Si1 Cl1 4_556 . 84.9(7) ?
Cl1 Si1 Cl1 8 . 95.1(7) ?
N1 Si1 Br1 . 5_556 89.54(15) ?
N1 Si1 Br1 5_556 5_556 90.46(15) ?
Cl1 Si1 Br1 5_556 5_556 3.2(5) ?
Cl1 Si1 Br1 4_556 5_556 92.2(2) ?
Cl1 Si1 Br1 8 5_556 87.8(2) ?
Cl1 Si1 Br1 . 5_556 176.8(5) ?
N1 Si1 Br1 . 4_556 89.54(14) ?
N1 Si1 Br1 5_556 4_556 90.46(14) ?
Cl1 Si1 Br1 5_556 4_556 92.2(2) ?
Cl1 Si1 Br1 4_556 4_556 3.2(5) ?
Cl1 Si1 Br1 8 4_556 176.8(5) ?
Cl1 Si1 Br1 . 4_556 87.8(2) ?
Br1 Si1 Br1 5_556 4_556 89.2(3) ?
N1 Si1 Br1 . . 90.46(15) y
N1 Si1 Br1 5_556 . 89.54(14) ?
Cl1 Si1 Br1 5_556 . 176.8(5) ?
Cl1 Si1 Br1 4_556 . 87.8(2) ?
Cl1 Si1 Br1 8 . 92.2(2) ?
Cl1 Si1 Br1 . . 3.2(5) ?
Br1 Si1 Br1 5_556 . 180.0 ?
Br1 Si1 Br1 4_556 . 90.8(3) ?
N1 Si1 Br1 . 8 90.46(14) ?
N1 Si1 Br1 5_556 8 89.54(15) ?
Cl1 Si1 Br1 5_556 8 87.8(2) ?
Cl1 Si1 Br1 4_556 8 176.8(5) ?
Cl1 Si1 Br1 8 8 3.2(5) ?
Cl1 Si1 Br1 . 8 92.2(2) ?
Br1 Si1 Br1 5_556 8 90.8(3) ?
Br1 Si1 Br1 4_556 8 179.9990(10) ?
Br1 Si1 Br1 . 8 89.2(3) ?
C2 N1 C6 . . 117.7(2) y
C2 N1 Si1 . . 120.8(2) ?
C6 N1 Si1 . . 121.47(19) ?
N1 C2 C3 . . 122.6(3) ?
N1 C2 H2 . . 118.7 ?
C3 C2 H2 . . 118.7 ?
C2 C3 C4 . . 120.1(3) ?
C2 C3 H3 . . 120.0 ?
C4 C3 H3 . . 120.0 ?
C5 C4 C3 . . 117.2(3) ?
C5 C4 C41 . . 121.1(3) ?
C3 C4 C41 . . 121.7(3) ?
C4 C41 H41A . . 111.1 ?
C4 C41 H41B . . 108.6 ?
H41A C41 H41B . . 113.3 ?
C4 C41 H41C . . 111.1 ?
H41A C41 H41C . . 137.8 ?
H41B C41 H41C . . 51.4 ?
C4 C41 H41D . . 108.9 ?
H41A C41 H41D . . 55.0 ?
H41B C41 H41D . . 62.5 ?
H41C C41 H41D . . 110.0 ?
C6 C5 C4 . . 120.0(3) ?
C6 C5 H5 . . 120.0 ?
C4 C5 H5 . . 120.0 ?
N1 C6 C5 . . 122.4(3) ?
N1 C6 H6 . . 118.8 ?
C5 C6 H6 . . 118.8 ?

loop_
_geom_bond_atom_site_label_1
_geom_bond_atom_site_label_2
_geom_bond_site_symmetry_2
_geom_bond_distance
_geom_bond_publ_flag
Br1 Si1 . 2.3734(8) y
Cl1 Si1 . 2.1994(11) y
Si1 N1 . 1.983(2) y
Si1 N1 5_556 1.983(2) ?
Si1 Cl1 5_556 2.1993(11) ?
Si1 Cl1 4_556 2.1993(11) ?
Si1 Cl1 8 2.1994(11) ?
Si1 Br1 5_556 2.3734(8) ?
Si1 Br1 4_556 2.3734(8) ?
Si1 Br1 8 2.3734(8) ?
N1 C2 . 1.355(4) ?
N1 C6 . 1.359(4) ?
C2 C3 . 1.382(4) ?
C2 H2 . .9500 ?
C3 C4 . 1.399(4) ?
C3 H3 . .9500 ?
C4 C5 . 1.397(4) ?
C4 C41 . 1.504(4) ?
C41 H41A . .9555 ?
C41 H41B . .9600 ?
C41 H41C . .9600 ?
C41 H41D . .9600 ?
C5 C6 . 1.388(4) ?
C5 H5 . .9500 ?
C6 H6 . .9500 ?

loop_
_geom_torsion_atom_site_label_1
_geom_torsion_atom_site_label_2
_geom_torsion_atom_site_label_3
_geom_torsion_atom_site_label_4
_geom_torsion_site_symmetry_1
_geom_torsion
_geom_torsion_publ_flag
N1 Si1 N1 C2 5_556 0E1(10) ?
Cl1 Si1 N1 C2 5_556 -132.5(4) ?
Cl1 Si1 N1 C2 4_556 132.5(4) ?
Cl1 Si1 N1 C2 8 -47.5(4) ?
Cl1 Si1 N1 C2 . 47.5(4) y
Br1 Si1 N1 C2 5_556 -135.40(14) ?
Br1 Si1 N1 C2 4_556 135.40(14) ?
Br1 Si1 N1 C2 . 44.60(14) y
Br1 Si1 N1 C2 8 -44.60(14) ?
N1 Si1 N1 C6 5_556 180.0(4) ?
Cl1 Si1 N1 C6 5_556 47.5(4) ?
Cl1 Si1 N1 C6 4_556 -47.5(4) ?
Cl1 Si1 N1 C6 8 132.5(4) ?
Cl1 Si1 N1 C6 . -132.5(4) ?
Br1 Si1 N1 C6 5_556 44.60(14) ?
Br1 Si1 N1 C6 4_556 -44.60(14) ?
Br1 Si1 N1 C6 . -135.40(14) ?
Br1 Si1 N1 C6 8 135.40(14) ?
C6 N1 C2 C3 . .0000(10) ?
Si1 N1 C2 C3 . 180.0 ?
N1 C2 C3 C4 . .0000(10) ?
C2 C3 C4 C5 . .0000(10) ?
C2 C3 C4 C41 . 180.0000(10) ?
C3 C4 C5 C6 . .0000(10) ?
C41 C4 C5 C6 . 180.0000(10) ?
C2 N1 C6 C5 . .0000(10) ?
Si1 N1 C6 C5 . 180.0 ?
C4 C5 C6 N1 . .0000(10) ?
